data_4327804
loop_
_publ_author_name
'Xiu-Ling Li'
'Ming Tan'
'Ke-Juan Zhang'
'Bo Yang'
'Jie Chen'
'Yu-Bo Ai'

_publ_section_title
;
 Dual Luminescent Tetranuclear Organogold(I) Macrocycles of
 5,5'-Diethynyl-2,2'-bipyridine and Their Efficient Sensitization of
 Yb(III) Luminescence
;
_journal_name_full 'Inorganic Chemistry'
_journal_page_first 109
_journal_page_last 118
_journal_paper_doi 10.1021/ic201741h
_journal_volume 51
_journal_year 2012
_chemical_formula_sum 'C81 H62 Au4 Cl6 N4 P4'
_chemical_formula_weight 2215.79
_chemical_name_systematic
; 
 ? 
;
_space_group_IT_number 2
_symmetry_cell_setting triclinic
_symmetry_space_group_name_Hall '-P 1'
_symmetry_space_group_name_H-M 'P -1'
_atom_sites_solution_hydrogens geom
_atom_sites_solution_primary direct
_atom_sites_solution_secondary difmap
_audit_creation_method SHELXL-97
_cell_angle_alpha 78.7730(10)
_cell_angle_beta 81.930(2)
_cell_angle_gamma 75.3510(10)
_cell_formula_units_Z 3
_cell_length_a 16.9861(15)
_cell_length_b 17.2304(17)
_cell_length_c 22.451(3)
_cell_measurement_reflns_used 33938
_cell_measurement_temperature 293(2)
_cell_measurement_theta_max 55.60
_cell_measurement_theta_min 6.04
_cell_volume 6206.8(12)
_computing_structure_refinement 'SHELXL-97 (Sheldrick, 1997)'
_computing_structure_solution 'SHELXS-97 (Sheldrick, 1990)'
_diffrn_ambient_temperature 293(2)
_diffrn_measured_fraction_theta_full 0.961
_diffrn_measured_fraction_theta_max 0.961
_diffrn_radiation_monochromator graphite
_diffrn_radiation_source 'fine-focus sealed tube'
_diffrn_radiation_type MoK\a
_diffrn_radiation_wavelength 0.71073
_diffrn_reflns_av_R_equivalents 0.1570
_diffrn_reflns_av_sigmaI/netI 0.2301
_diffrn_reflns_limit_h_max 19
_diffrn_reflns_limit_h_min -19
_diffrn_reflns_limit_k_max 20
_diffrn_reflns_limit_k_min -20
_diffrn_reflns_limit_l_max 26
_diffrn_reflns_limit_l_min -26
_diffrn_reflns_number 46655
_diffrn_reflns_theta_full 24.50
_diffrn_reflns_theta_max 24.50
_diffrn_reflns_theta_min 3.02
_exptl_absorpt_coefficient_mu 7.383
_exptl_absorpt_correction_T_max 1.0000
_exptl_absorpt_correction_T_min 0.1998
_exptl_absorpt_correction_type multi-scan
_exptl_absorpt_process_details
;
Rigaku (2005). CrystalClear. Rigaku Corporation, Tokyo, Japan. 
Rigaku (2007). CrystalStructure. Rigaku Corporation, Tokyo, Japan. 
Bruker (2003). SAINT-Plus. Bruker AXS Inc.; Madison, Wisconsin, USA.
;
_exptl_crystal_colour yellow
_exptl_crystal_density_diffrn 1.778
_exptl_crystal_description prism
_exptl_crystal_F_000 3162
_exptl_crystal_size_max 0.20
_exptl_crystal_size_mid 0.20
_exptl_crystal_size_min 0.20
_refine_diff_density_max 1.855
_refine_diff_density_min -3.431
_refine_diff_density_rms 0.213
_refine_ls_extinction_method none
_refine_ls_goodness_of_fit_ref 0.965
_refine_ls_hydrogen_treatment constr
_refine_ls_matrix_type full
_refine_ls_number_parameters 1405
_refine_ls_number_reflns 19855
_refine_ls_number_restraints 27
_refine_ls_restrained_S_all 0.987
_refine_ls_R_factor_all 0.2296
_refine_ls_R_factor_gt 0.0960
_refine_ls_shift/su_max 0.000
_refine_ls_shift/su_mean 0.000
_refine_ls_structure_factor_coef Fsqd
_refine_ls_weighting_details 'calc w=1/[\s^2^(Fo^2^)+(0.1095P)^2^+0.0000P] where P=(Fo^2^+2Fc^2^)/3'
_refine_ls_weighting_scheme calc
_refine_ls_wR_factor_gt 0.1989
_refine_ls_wR_factor_ref 0.2594
_reflns_number_gt 8187
_reflns_number_total 19855
_reflns_threshold_expression >2sigma(I)
_cod_data_source_file ic201741h_si_002.cif
_cod_data_source_block 1
_cod_original_cell_volume 6206.7(11)
_cod_database_code 4327804

loop_
_symmetry_equiv_pos_as_xyz
'x, y, z'
'-x, -y, -z'

loop_
_atom_site_label
_atom_site_type_symbol
_atom_site_fract_x
_atom_site_fract_y
_atom_site_fract_z
_atom_site_U_iso_or_equiv
_atom_site_adp_type
_atom_site_occupancy
_atom_site_symmetry_multiplicity
_atom_site_calc_flag
_atom_site_refinement_flags
_atom_site_disorder_assembly
_atom_site_disorder_group
Au1 Au 0.71228(8) 0.87079(8) 0.71581(6) 0.0679(4) Uani 1 1 d . . .
Au2 Au 0.85320(8) 0.72483(7) 0.75716(6) 0.0706(4) Uani 1 1 d . . .
Au3 Au 0.55612(8) 0.29632(7) 0.27504(5) 0.0642(4) Uani 1 1 d . . .
Au4 Au 0.64097(8) 0.13065(7) 0.36325(5) 0.0646(4) Uani 1 1 d . . .
Au5 Au 0.17026(7) 0.38156(7) 0.84314(5) 0.0614(4) Uani 1 1 d . . .
Au6 Au 0.34965(7) 0.28612(6) 0.88661(5) 0.0552(3) Uani 1 1 d . . .
P1 P 0.7327(5) 0.9424(5) 0.7850(4) 0.061(2) Uani 1 1 d . . .
P2 P 0.8889(5) 0.8099(5) 0.8082(4) 0.063(2) Uani 1 1 d . . .
P3 P 0.5467(5) 0.2042(4) 0.2181(3) 0.0540(19) Uani 1 1 d . . .
P4 P 0.5855(5) 0.0548(4) 0.3159(3) 0.058(2) Uani 1 1 d . . .
P5 P 0.2392(5) 0.4830(4) 0.8157(3) 0.059(2) Uani 1 1 d . . .
P6 P 0.4089(5) 0.3731(4) 0.8156(3) 0.0531(19) Uani 1 1 d . . .
C1 C 0.684(2) 0.812(2) 0.6562(15) 0.076(9) Uani 1 1 d . . .
C2 C 0.665(2) 0.775(2) 0.6245(16) 0.082(10) Uani 1 1 d . . .
C3 C 0.651(2) 0.724(2) 0.5836(16) 0.081(10) Uani 1 1 d . . .
C4 C 0.716(2) 0.681(2) 0.5498(16) 0.085(10) Uani 1 1 d . . .
H4 H 0.7692 0.6844 0.5536 0.103 Uiso 1 1 calc R . .
C123 C 0.9879(12) 0.710(5) 0.275(3) 0.080(18) Uani 0.50 1 d PD A 1
H12E H 0.9593 0.7412 0.2404 0.097 Uiso 0.50 1 calc PR A 1
H12F H 0.9663 0.6624 0.2899 0.097 Uiso 0.50 1 calc PR A 1
C124 C 0.957(3) 0.791(3) 0.2962(15) 0.080(18) Uani 0.50 1 d PD B 2
H12G H 0.9018 0.7873 0.2941 0.097 Uiso 0.50 1 calc PR B 2
H12H H 0.9662 0.8395 0.2682 0.097 Uiso 0.50 1 calc PR B 2
C5 C 0.625(2) 0.629(2) 0.5050(16) 0.079(9) Uani 1 1 d . . .
C125 C 0.789(2) 0.702(3) 0.3721(19) 0.09(2) Uani 0.50 1 d PD . .
H12I H 0.8354 0.7261 0.3681 0.111 Uiso 0.50 1 calc PR . .
H12J H 0.7927 0.6602 0.4082 0.111 Uiso 0.50 1 calc PR . .
C6 C 0.560(2) 0.672(2) 0.5386(15) 0.081(10) Uani 1 1 d . . .
H6 H 0.5066 0.6691 0.5343 0.097 Uiso 1 1 calc R . .
C126 C 1.010(6) 0.565(4) 0.506(3) 0.22(6) Uani 0.50 1 d PD . .
H12K H 0.9685 0.5378 0.5006 0.264 Uiso 0.50 1 calc PR . .
H12L H 1.0410 0.5777 0.4669 0.264 Uiso 0.50 1 calc PR . .
C7 C 0.573(2) 0.7177(19) 0.5786(15) 0.078(9) Uani 1 1 d . . .
H7 H 0.5286 0.7447 0.6023 0.094 Uiso 1 1 calc R . .
C8 C 0.619(2) 0.576(2) 0.4665(15) 0.079(9) Uani 1 1 d . . .
C9 C 0.684(2) 0.521(2) 0.4431(15) 0.082(10) Uani 1 1 d . . .
H9 H 0.7365 0.5148 0.4537 0.098 Uiso 1 1 calc R . .
C10 C 0.671(2) 0.473(2) 0.4038(15) 0.083(10) Uani 1 1 d . . .
H10 H 0.7149 0.4379 0.3862 0.099 Uiso 1 1 calc R . .
C11 C 0.592(2) 0.479(2) 0.3909(15) 0.080(10) Uani 1 1 d . . .
C12 C 0.527(2) 0.533(2) 0.4163(14) 0.078(9) Uani 1 1 d . . .
H12 H 0.4742 0.5351 0.4086 0.093 Uiso 1 1 calc R . .
C13 C 0.579(2) 0.424(2) 0.3533(15) 0.078(9) Uani 1 1 d . . .
C14 C 0.562(2) 0.381(2) 0.3206(15) 0.080(9) Uani 1 1 d . . .
C15 C 0.827(2) 0.642(2) 0.7206(16) 0.086(10) Uani 1 1 d . . .
C16 C 0.811(2) 0.592(2) 0.6984(17) 0.092(11) Uani 1 1 d . . .
C17 C 0.791(3) 0.531(2) 0.6683(17) 0.092(11) Uani 1 1 d . . .
C18 C 0.713(2) 0.519(2) 0.6707(16) 0.092(11) Uani 1 1 d . . .
H18 H 0.6703 0.5471 0.6948 0.110 Uiso 1 1 calc R . .
C19 C 0.699(2) 0.466(2) 0.6371(16) 0.091(11) Uani 1 1 d . . .
H19 H 0.6458 0.4606 0.6363 0.109 Uiso 1 1 calc R . .
C20 C 0.763(3) 0.420(2) 0.6046(17) 0.086(10) Uani 1 1 d . . .
C21 C 0.855(3) 0.486(2) 0.6354(18) 0.098(11) Uani 1 1 d . . .
H21 H 0.9077 0.4913 0.6357 0.118 Uiso 1 1 calc R . .
C22 C 0.753(2) 0.370(2) 0.5647(16) 0.085(10) Uani 1 1 d . . .
C23 C 0.817(2) 0.325(2) 0.5322(16) 0.085(10) Uani 1 1 d . . .
H23 H 0.8707 0.3269 0.5354 0.102 Uiso 1 1 calc R . .
C24 C 0.802(2) 0.277(2) 0.4947(16) 0.089(10) Uani 1 1 d . . .
H24 H 0.8449 0.2475 0.4716 0.106 Uiso 1 1 calc R . .
C25 C 0.723(2) 0.272(2) 0.4915(16) 0.079(10) Uani 1 1 d . . .
C26 C 0.659(2) 0.314(2) 0.5270(16) 0.084(10) Uani 1 1 d . . .
H26 H 0.6060 0.3085 0.5262 0.101 Uiso 1 1 calc R . .
C27 C 0.703(2) 0.228(2) 0.4506(16) 0.078(9) Uani 1 1 d . . .
C28 C 0.682(2) 0.195(2) 0.4161(15) 0.080(9) Uani 1 1 d . . .
C29 C 0.6401(19) 0.984(2) 0.8304(14) 0.070(8) Uani 1 1 d . . .
C30 C 0.596(2) 1.063(2) 0.8154(15) 0.074(9) Uani 1 1 d . . .
H30 H 0.6155 1.0974 0.7827 0.089 Uiso 1 1 calc R . .
C31 C 0.523(2) 1.091(2) 0.8490(16) 0.082(10) Uani 1 1 d . . .
H31 H 0.4938 1.1441 0.8392 0.098 Uiso 1 1 calc R . .
C32 C 0.493(2) 1.039(2) 0.8971(16) 0.081(9) Uani 1 1 d . . .
H32 H 0.4433 1.0572 0.9188 0.098 Uiso 1 1 calc R . .
C33 C 0.538(2) 0.960(2) 0.9126(16) 0.081(9) Uani 1 1 d . . .
H33 H 0.5195 0.9260 0.9459 0.097 Uiso 1 1 calc R . .
C34 C 0.611(2) 0.932(2) 0.8790(15) 0.074(9) Uani 1 1 d . . .
H34 H 0.6406 0.8789 0.8892 0.089 Uiso 1 1 calc R . .
C35 C 0.773(2) 1.0302(19) 0.7523(17) 0.077(9) Uani 1 1 d . . .
C36 C 0.7816(19) 1.051(2) 0.6895(17) 0.083(10) Uani 1 1 d . . .
H36 H 0.7672 1.0190 0.6654 0.100 Uiso 1 1 calc R . .
C37 C 0.811(2) 1.118(2) 0.6622(18) 0.095(11) Uani 1 1 d . . .
H37 H 0.8193 1.1305 0.6200 0.114 Uiso 1 1 calc R . .
C38 C 0.830(2) 1.166(2) 0.6982(19) 0.091(11) Uani 1 1 d . . .
H38 H 0.8471 1.2133 0.6800 0.110 Uiso 1 1 calc R . .
C39 C 0.822(2) 1.146(2) 0.7610(19) 0.090(10) Uani 1 1 d . . .
H39 H 0.8343 1.1785 0.7851 0.108 Uiso 1 1 calc R . .
C40 C 0.7963(19) 1.076(2) 0.7879(15) 0.077(9) Uani 1 1 d . . .
H40 H 0.7945 1.0597 0.8300 0.092 Uiso 1 1 calc R . .
C41 C 1.027(2) 0.732(2) 0.8718(18) 0.092(11) Uani 1 1 d . . .
H41 H 1.0578 0.7501 0.8365 0.110 Uiso 1 1 calc R . .
C42 C 1.067(2) 0.685(2) 0.9210(19) 0.096(11) Uani 1 1 d . . .
H42 H 1.1237 0.6751 0.9197 0.116 Uiso 1 1 calc R . .
C43 C 1.023(3) 0.653(2) 0.9720(17) 0.093(11) Uani 1 1 d . . .
H43 H 1.0490 0.6212 1.0052 0.111 Uiso 1 1 calc R . .
C44 C 0.939(3) 0.668(2) 0.9731(18) 0.093(11) Uani 1 1 d . . .
H44 H 0.9087 0.6450 1.0066 0.112 Uiso 1 1 calc R . .
C45 C 0.899(2) 0.718(2) 0.9250(18) 0.089(10) Uani 1 1 d . . .
H45 H 0.8418 0.7291 0.9267 0.107 Uiso 1 1 calc R . .
C46 C 0.943(2) 0.752(2) 0.8745(16) 0.080(9) Uani 1 1 d . . .
C47 C 0.949(2) 0.875(2) 0.7641(17) 0.080(9) Uani 1 1 d . . .
C48 C 0.963(2) 0.880(2) 0.7013(18) 0.090(10) Uani 1 1 d . . .
H48 H 0.9418 0.8483 0.6819 0.107 Uiso 1 1 calc R . .
C49 C 1.008(2) 0.933(2) 0.6675(18) 0.095(11) Uani 1 1 d . . .
H49 H 1.0124 0.9413 0.6251 0.115 Uiso 1 1 calc R . .
C50 C 1.047(2) 0.975(2) 0.6970(19) 0.093(11) Uani 1 1 d . . .
H50 H 1.0858 1.0013 0.6755 0.111 Uiso 1 1 calc R . .
C51 C 1.027(2) 0.976(2) 0.7588(19) 0.095(11) Uani 1 1 d . . .
H51 H 1.0447 1.0109 0.7776 0.114 Uiso 1 1 calc R . .
C52 C 0.980(2) 0.925(2) 0.7925(16) 0.082(10) Uani 1 1 d . . .
H52 H 0.9684 0.9233 0.8344 0.098 Uiso 1 1 calc R . .
C53 C 0.8021(17) 0.8816(18) 0.8408(13) 0.070(9) Uani 1 1 d . . .
H53A H 0.7717 0.8514 0.8728 0.084 Uiso 1 1 calc R . .
H53B H 0.8228 0.9179 0.8594 0.084 Uiso 1 1 calc R . .
C54 C 0.5147(18) 0.1159(17) 0.2645(13) 0.068(8) Uani 1 1 d . . .
H54A H 0.4630 0.1347 0.2877 0.082 Uiso 1 1 calc R . .
H54B H 0.5053 0.0822 0.2374 0.082 Uiso 1 1 calc R . .
C55 C 0.6416(19) 0.1628(18) 0.1770(14) 0.069(8) Uani 1 1 d . . .
C56 C 0.711(2) 0.186(2) 0.1850(15) 0.081(10) Uani 1 1 d . . .
H56 H 0.7076 0.2237 0.2105 0.098 Uiso 1 1 calc R . .
C57 C 0.785(2) 0.154(2) 0.1550(17) 0.093(11) Uani 1 1 d . . .
H57 H 0.8318 0.1699 0.1597 0.112 Uiso 1 1 calc R . .
C58 C 0.790(2) 0.097(2) 0.1179(16) 0.088(10) Uani 1 1 d . . .
H58 H 0.8395 0.0774 0.0959 0.105 Uiso 1 1 calc R . .
C59 C 0.722(2) 0.069(2) 0.1135(16) 0.086(10) Uani 1 1 d . . .
H59 H 0.7259 0.0289 0.0903 0.103 Uiso 1 1 calc R . .
C60 C 0.648(2) 0.1016(19) 0.1437(14) 0.075(9) Uani 1 1 d . . .
H60 H 0.6021 0.0823 0.1416 0.090 Uiso 1 1 calc R . .
C61 C 0.4696(19) 0.2456(17) 0.1628(15) 0.064(8) Uani 1 1 d . . .
C62 C 0.391(2) 0.2808(18) 0.1848(15) 0.068(8) Uani 1 1 d . . .
H62 H 0.3789 0.2850 0.2259 0.082 Uiso 1 1 calc R . .
C63 C 0.330(2) 0.3098(19) 0.1454(17) 0.078(9) Uani 1 1 d . . .
H63 H 0.2770 0.3315 0.1602 0.094 Uiso 1 1 calc R . .
C64 C 0.349(2) 0.3063(18) 0.0838(16) 0.073(9) Uani 1 1 d . . .
H64 H 0.3088 0.3273 0.0572 0.088 Uiso 1 1 calc R . .
C65 C 0.428(2) 0.2720(19) 0.0618(16) 0.079(9) Uani 1 1 d . . .
H65 H 0.4402 0.2695 0.0205 0.095 Uiso 1 1 calc R . .
C66 C 0.488(2) 0.2413(18) 0.1014(15) 0.067(8) Uani 1 1 d . . .
H66 H 0.5408 0.2177 0.0867 0.080 Uiso 1 1 calc R . .
C67 C 0.525(2) -0.002(2) 0.3702(15) 0.081(10) Uani 1 1 d . . .
C68 C 0.568(2) -0.051(2) 0.4268(17) 0.098(11) Uani 1 1 d . . .
H68 H 0.6177 -0.0412 0.4335 0.117 Uiso 1 1 calc R . .
C69 C 0.534(3) -0.109(3) 0.4683(19) 0.112(13) Uani 1 1 d . . .
H69 H 0.5644 -0.1435 0.4986 0.134 Uiso 1 1 calc R . .
C70 C 0.456(3) -0.113(2) 0.4631(18) 0.093(11) Uani 1 1 d . . .
H70 H 0.4296 -0.1455 0.4931 0.112 Uiso 1 1 calc R . .
C71 C 0.416(2) -0.069(2) 0.414(2) 0.103(12) Uani 1 1 d . . .
H71 H 0.3625 -0.0723 0.4111 0.123 Uiso 1 1 calc R . .
C72 C 0.452(2) -0.020(2) 0.3681(17) 0.090(10) Uani 1 1 d . . .
H72 H 0.4241 0.0033 0.3335 0.108 Uiso 1 1 calc R . .
C73 C 0.653(2) -0.0177(19) 0.2744(14) 0.074(9) Uani 1 1 d . . .
C74 C 0.736(2) -0.0285(19) 0.2744(14) 0.076(9) Uani 1 1 d . . .
H74 H 0.7568 0.0020 0.2958 0.091 Uiso 1 1 calc R . .
C75 C 0.789(2) -0.085(2) 0.2425(16) 0.085(10) Uani 1 1 d . . .
H75 H 0.8455 -0.0927 0.2430 0.102 Uiso 1 1 calc R . .
C76 C 0.759(2) -0.129(2) 0.2098(15) 0.081(10) Uani 1 1 d . . .
H76 H 0.7947 -0.1663 0.1881 0.098 Uiso 1 1 calc R . .
C77 C 0.676(2) -0.118(2) 0.2093(16) 0.088(10) Uani 1 1 d . . .
H77 H 0.6551 -0.1460 0.1861 0.106 Uiso 1 1 calc R . .
C78 C 0.623(2) -0.0641(19) 0.2435(15) 0.077(9) Uani 1 1 d . . .
H78 H 0.5665 -0.0592 0.2457 0.093 Uiso 1 1 calc R . .
C79 C 0.1005(17) 0.3002(17) 0.8611(13) 0.061(8) Uani 1 1 d . . .
C80 C 0.0548(18) 0.2567(18) 0.8754(13) 0.064(8) Uani 1 1 d . . .
C81 C 0.3024(18) 0.2047(18) 0.9466(13) 0.066(8) Uani 1 1 d . . .
C82 C 0.2684(17) 0.1502(17) 0.9740(13) 0.060(8) Uani 1 1 d . . .
C83 C 0.2173(19) 0.0965(18) 1.0017(12) 0.058(7) Uani 1 1 d . . .
C84 C 0.2557(18) 0.0174(18) 1.0241(12) 0.060(8) Uani 1 1 d . . .
H84 H 0.3123 0.0025 1.0234 0.072 Uiso 1 1 calc R . .
C85 C 0.1328(18) 0.1209(18) 1.0075(12) 0.063(8) Uani 1 1 d . . .
H85 H 0.1070 0.1749 0.9950 0.075 Uiso 1 1 calc R . .
C86 C 0.1261(18) -0.0161(17) 1.0497(12) 0.053(7) Uani 1 1 d . . .
C87 C 0.0874(18) 0.0642(17) 1.0319(12) 0.059(7) Uani 1 1 d . . .
H87 H 0.0307 0.0802 1.0363 0.071 Uiso 1 1 calc R . .
C88 C -0.0867(19) 0.0813(18) 0.9255(13) 0.062(8) Uani 1 1 d . . .
C89 C -0.1199(19) 0.1612(18) 0.9326(14) 0.070(9) Uani 1 1 d . . .
H89 H -0.1737 0.1763 0.9494 0.085 Uiso 1 1 calc R . .
C90 C -0.0737(18) 0.2188(18) 0.9149(13) 0.065(8) Uani 1 1 d . . .
H90 H -0.0964 0.2728 0.9191 0.078 Uiso 1 1 calc R . .
C91 C 0.0065(18) 0.1954(17) 0.8909(13) 0.062(8) Uani 1 1 d . . .
C92 C 0.0394(18) 0.1154(18) 0.8835(13) 0.066(8) Uani 1 1 d . . .
H92 H 0.0931 0.1002 0.8668 0.079 Uiso 1 1 calc R . .
C93 C 0.190(2) 0.5660(19) 0.7628(13) 0.068(8) Uani 1 1 d . . .
C94 C 0.110(2) 0.569(2) 0.7534(16) 0.085(10) Uani 1 1 d . . .
H94 H 0.0843 0.5292 0.7746 0.102 Uiso 1 1 calc R . .
C95 C 0.070(2) 0.632(2) 0.7125(17) 0.093(11) Uani 1 1 d . . .
H95 H 0.0165 0.6336 0.7055 0.111 Uiso 1 1 calc R . .
C96 C 0.107(2) 0.693(2) 0.6817(16) 0.087(10) Uani 1 1 d . . .
H96 H 0.0813 0.7327 0.6521 0.105 Uiso 1 1 calc R . .
C97 C 0.184(2) 0.693(2) 0.6954(16) 0.087(10) Uani 1 1 d . . .
H97 H 0.2079 0.7361 0.6773 0.104 Uiso 1 1 calc R . .
C98 C 0.225(2) 0.6300(19) 0.7360(15) 0.075(9) Uani 1 1 d . . .
H98 H 0.2763 0.6306 0.7453 0.089 Uiso 1 1 calc R . .
C99 C 0.2600(18) 0.5226(17) 0.8798(14) 0.066(8) Uani 1 1 d . . .
C100 C 0.3071(18) 0.5792(18) 0.8721(15) 0.071(9) Uani 1 1 d . . .
H100 H 0.3300 0.5973 0.8334 0.085 Uiso 1 1 calc R . .
C101 C 0.320(2) 0.6092(19) 0.9218(16) 0.078(9) Uani 1 1 d . . .
H101 H 0.3507 0.6483 0.9163 0.094 Uiso 1 1 calc R . .
C102 C 0.288(2) 0.581(2) 0.9796(16) 0.079(9) Uani 1 1 d . . .
H102 H 0.2967 0.6010 1.0131 0.095 Uiso 1 1 calc R . .
C103 C 0.2423(19) 0.5231(19) 0.9874(15) 0.074(9) Uani 1 1 d . . .
H103 H 0.2194 0.5049 1.0261 0.089 Uiso 1 1 calc R . .
C104 C 0.2308(18) 0.4922(18) 0.9378(15) 0.070(8) Uani 1 1 d . . .
H104 H 0.2032 0.4507 0.9436 0.084 Uiso 1 1 calc R . .
C105 C 0.478(2) 0.3197(18) 0.7592(14) 0.070(9) Uani 1 1 d . . .
C106 C 0.444(2) 0.282(2) 0.7242(15) 0.081(10) Uani 1 1 d . . .
H106 H 0.3880 0.2859 0.7289 0.097 Uiso 1 1 calc R . .
C107 C 0.493(2) 0.237(2) 0.6822(16) 0.088(10) Uani 1 1 d . . .
H107 H 0.4717 0.2056 0.6624 0.105 Uiso 1 1 calc R . .
C108 C 0.575(2) 0.239(2) 0.6698(17) 0.090(10) Uani 1 1 d . . .
H108 H 0.6061 0.2165 0.6371 0.108 Uiso 1 1 calc R . .
C109 C 0.610(2) 0.274(2) 0.7064(17) 0.088(10) Uani 1 1 d . . .
H109 H 0.6659 0.2713 0.7007 0.106 Uiso 1 1 calc R . .
C110 C 0.562(2) 0.313(2) 0.7515(16) 0.085(10) Uani 1 1 d . . .
H110 H 0.5856 0.3358 0.7768 0.102 Uiso 1 1 calc R . .
C111 C 0.4718(18) 0.4238(17) 0.8473(15) 0.066(8) Uani 1 1 d . . .
C112 C 0.5078(19) 0.4816(18) 0.8098(15) 0.073(9) Uani 1 1 d . . .
H112 H 0.5004 0.4944 0.7685 0.087 Uiso 1 1 calc R . .
C113 C 0.555(2) 0.5202(19) 0.8342(17) 0.079(9) Uani 1 1 d . . .
H113 H 0.5815 0.5569 0.8089 0.095 Uiso 1 1 calc R . .
C114 C 0.562(2) 0.504(2) 0.8962(17) 0.081(10) Uani 1 1 d . . .
H114 H 0.5911 0.5321 0.9127 0.098 Uiso 1 1 calc R . .
C115 C 0.525(2) 0.447(2) 0.9339(16) 0.083(10) Uani 1 1 d . . .
H115 H 0.5331 0.4335 0.9751 0.100 Uiso 1 1 calc R . .
C116 C 0.4766(19) 0.4099(19) 0.9096(16) 0.075(9) Uani 1 1 d . . .
H116 H 0.4472 0.3756 0.9352 0.090 Uiso 1 1 calc R . .
C117 C 0.3368(16) 0.4527(17) 0.7704(13) 0.067(8) Uani 1 1 d . . .
H11A H 0.3601 0.4997 0.7559 0.080 Uiso 1 1 calc R . .
H11B H 0.3275 0.4327 0.7350 0.080 Uiso 1 1 calc R . .
N1 N 0.7036(18) 0.6341(17) 0.5105(12) 0.087(8) Uani 1 1 d . . .
N2 N 0.5407(18) 0.5827(16) 0.4532(12) 0.080(8) Uani 1 1 d . . .
N3 N 0.841(2) 0.4320(18) 0.6018(14) 0.099(9) Uani 1 1 d . . .
N4 N 0.6742(18) 0.3631(16) 0.5635(12) 0.085(8) Uani 1 1 d . . .
N5 N 0.2101(15) -0.0397(13) 1.0475(10) 0.060(6) Uani 1 1 d . . .
N6 N -0.0070(15) 0.0580(13) 0.9008(10) 0.064(6) Uani 1 1 d . . .
C118 C 0.655(9) 0.226(8) 0.9001(19) 0.117(19) Uani 0.50 1 d PD C 1
H11C H 0.6014 0.2376 0.8857 0.140 Uiso 0.50 1 calc PR C 1
H11D H 0.6832 0.1712 0.8942 0.140 Uiso 0.50 1 calc PR C 1
C119 C 0.663(8) 0.207(6) 0.895(4) 0.117(19) Uani 0.50 1 d PD D 2
H11E H 0.6373 0.2038 0.8601 0.140 Uiso 0.50 1 calc PR D 2
H11F H 0.7107 0.1624 0.8995 0.140 Uiso 0.50 1 calc PR D 2
Cl1 Cl 0.709(6) 0.294(4) 0.858(2) 0.136(12) Uani 0.50 1 d PD C 1
Cl1' Cl 0.692(5) 0.298(4) 0.884(3) 0.136(12) Uani 0.50 1 d PD D 2
Cl2 Cl 0.6441(18) 0.2314(17) 0.9766(13) 0.151(8) Uani 0.50 1 d PD C 1
Cl2' Cl 0.5951(18) 0.1967(17) 0.9596(13) 0.151(8) Uani 0.50 1 d PD D 2
C120 C 0.913(3) 0.470(5) 0.829(2) 0.12(3) Uani 0.50 1 d PD . .
H12A H 0.9560 0.4213 0.8278 0.141 Uiso 0.50 1 calc PR . .
H12B H 0.9122 0.5025 0.7886 0.141 Uiso 0.50 1 calc PR . .
Cl3 Cl 0.9315(16) 0.5246(16) 0.8799(12) 0.155(9) Uani 0.50 1 d PD . .
Cl4 Cl 0.8200(18) 0.4430(18) 0.8494(14) 0.176(11) Uani 0.50 1 d PD . .
C121 C 0.802(3) 0.983(4) 0.5073(19) 0.081(17) Uani 0.50 1 d PD E 1
H12C H 0.8032 0.9394 0.5421 0.097 Uiso 0.50 1 calc PR E 1
H12D H 0.7507 1.0226 0.5116 0.097 Uiso 0.50 1 calc PR E 1
C122 C 0.759(2) 0.957(4) 0.513(2) 0.081(17) Uani 0.50 1 d PD F 2
H12M H 0.7088 0.9986 0.5066 0.097 Uiso 0.50 1 calc PR F 2
H12N H 0.7483 0.9176 0.5480 0.097 Uiso 0.50 1 calc PR F 2
Cl5 Cl 0.8077(19) 0.9438(16) 0.4416(10) 0.083(5) Uani 0.50 1 d PD E 1
Cl5' Cl 0.7885(19) 0.9107(15) 0.4497(10) 0.083(5) Uani 0.50 1 d PD F 2
Cl6 Cl 0.8816(11) 1.0282(11) 0.5068(8) 0.084(4) Uani 0.50 1 d PD E 1
Cl6' Cl 0.8325(12) 1.0021(11) 0.5274(8) 0.084(4) Uani 0.50 1 d PD F 2
Cl7 Cl 1.0904(9) 0.6809(9) 0.2521(7) 0.076(4) Uani 0.50 1 d PD A 1
Cl7' Cl 1.0241(12) 0.7075(12) 0.2735(9) 0.076(4) Uani 0.50 1 d PD B 2
Cl8' Cl 0.9681(11) 0.8014(10) 0.3690(7) 0.085(4) Uani 0.50 1 d PD B 2
Cl8 Cl 0.9701(11) 0.7688(11) 0.3317(8) 0.085(4) Uani 0.50 1 d PD A 1
Cl9 Cl 0.7926(10) 0.6576(9) 0.3093(7) 0.085(5) Uani 0.50 1 d PD . .
Cl10 Cl 0.7005(13) 0.7752(11) 0.3811(9) 0.117(7) Uani 0.50 1 d PD . .
Cl11 Cl 0.967(2) 0.657(2) 0.5453(19) 0.231(16) Uani 0.50 1 d PD . .
Cl12 Cl 1.079(2) 0.503(2) 0.567(2) 0.230(16) Uani 0.50 1 d PD . .

loop_
_atom_site_aniso_label
_atom_site_aniso_U_11
_atom_site_aniso_U_22
_atom_site_aniso_U_33
_atom_site_aniso_U_23
_atom_site_aniso_U_13
_atom_site_aniso_U_12
Au1 0.0723(9) 0.0747(8) 0.0658(8) -0.0308(7) -0.0187(6) -0.0124(7)
Au2 0.0795(9) 0.0622(8) 0.0809(9) -0.0319(7) -0.0150(7) -0.0170(7)
Au3 0.0960(10) 0.0521(7) 0.0569(8) -0.0099(6) -0.0108(6) -0.0369(7)
Au4 0.0950(10) 0.0603(7) 0.0527(7) -0.0110(6) -0.0163(6) -0.0378(7)
Au5 0.0624(8) 0.0518(7) 0.0750(8) -0.0023(6) 0.0002(6) -0.0321(6)
Au6 0.0664(8) 0.0406(6) 0.0592(7) 0.0018(5) 0.0001(6) -0.0243(6)
P1 0.067(5) 0.059(5) 0.063(5) -0.026(4) -0.006(4) -0.015(4)
P2 0.069(5) 0.062(5) 0.064(5) -0.025(4) -0.012(4) -0.015(4)
P3 0.066(5) 0.049(4) 0.053(5) -0.015(4) 0.000(4) -0.022(4)
P4 0.071(5) 0.050(4) 0.063(5) -0.012(4) -0.007(4) -0.026(4)
P5 0.067(5) 0.049(4) 0.064(5) -0.005(4) 0.004(4) -0.030(4)
P6 0.064(5) 0.045(4) 0.053(5) -0.002(3) 0.000(4) -0.027(4)
C1 0.08(2) 0.08(2) 0.08(2) -0.022(19) -0.015(19) -0.02(2)
C2 0.09(3) 0.08(2) 0.08(3) -0.02(2) -0.01(2) -0.02(2)
C3 0.08(3) 0.08(2) 0.08(3) -0.02(2) -0.01(2) -0.02(2)
C4 0.09(3) 0.09(2) 0.09(3) -0.02(2) -0.01(2) -0.02(2)
C123 0.08(4) 0.08(4) 0.08(4) -0.01(3) -0.01(3) -0.02(4)
C124 0.08(4) 0.08(4) 0.08(4) -0.01(3) -0.01(3) -0.02(4)
C5 0.08(3) 0.08(2) 0.08(2) -0.02(2) -0.01(2) -0.02(2)
C125 0.09(5) 0.09(5) 0.09(5) -0.01(4) -0.01(4) -0.03(5)
C6 0.09(3) 0.08(2) 0.08(2) -0.02(2) -0.01(2) -0.03(2)
C126 0.22(14) 0.22(14) 0.22(14) -0.04(13) -0.02(12) -0.05(12)
C7 0.08(3) 0.08(2) 0.08(2) -0.019(19) -0.010(19) -0.02(2)
C8 0.08(3) 0.08(2) 0.08(2) -0.02(2) -0.01(2) -0.02(2)
C9 0.09(3) 0.08(2) 0.08(2) -0.02(2) -0.01(2) -0.02(2)
C10 0.09(3) 0.08(2) 0.08(2) -0.02(2) -0.01(2) -0.02(2)
C11 0.09(3) 0.08(2) 0.08(2) -0.02(2) -0.01(2) -0.03(2)
C12 0.08(2) 0.08(2) 0.08(2) -0.02(2) -0.009(19) -0.03(2)
C13 0.09(3) 0.08(2) 0.07(2) -0.018(19) -0.010(19) -0.03(2)
C14 0.08(2) 0.08(2) 0.08(2) -0.017(19) -0.006(19) -0.02(2)
C15 0.09(3) 0.09(2) 0.09(3) -0.03(2) -0.02(2) -0.03(2)
C16 0.10(3) 0.09(3) 0.09(3) -0.03(2) -0.01(2) -0.02(2)
C17 0.10(3) 0.09(3) 0.09(3) -0.02(2) -0.01(2) -0.02(3)
C18 0.09(3) 0.09(3) 0.09(3) -0.02(2) -0.02(2) -0.02(2)
C19 0.10(3) 0.09(3) 0.09(3) -0.02(2) -0.01(2) -0.03(2)
C20 0.09(3) 0.09(3) 0.09(3) -0.02(2) -0.02(2) -0.03(2)
C21 0.10(3) 0.10(3) 0.10(3) -0.03(2) -0.02(2) -0.03(3)
C22 0.09(3) 0.09(3) 0.09(3) -0.03(2) -0.01(2) -0.02(2)
C23 0.09(3) 0.09(2) 0.09(3) -0.03(2) -0.02(2) -0.03(2)
C24 0.09(3) 0.09(3) 0.09(3) -0.02(2) -0.01(2) -0.02(2)
C25 0.08(3) 0.08(2) 0.08(3) -0.02(2) -0.02(2) -0.03(2)
C26 0.09(3) 0.09(2) 0.09(3) -0.02(2) -0.01(2) -0.02(2)
C27 0.08(2) 0.08(2) 0.08(2) -0.02(2) -0.013(19) -0.03(2)
C28 0.09(3) 0.08(2) 0.08(2) -0.011(19) -0.012(19) -0.02(2)
C29 0.07(2) 0.07(2) 0.07(2) -0.016(18) -0.008(17) -0.02(2)
C30 0.07(2) 0.07(2) 0.08(2) -0.013(19) -0.006(19) -0.02(2)
C31 0.08(3) 0.08(2) 0.09(3) -0.01(2) -0.01(2) -0.02(2)
C32 0.08(2) 0.08(3) 0.08(3) -0.02(2) -0.01(2) -0.01(2)
C33 0.08(3) 0.08(3) 0.08(2) -0.01(2) -0.01(2) -0.02(2)
C34 0.07(2) 0.07(2) 0.08(2) -0.016(19) -0.009(19) -0.02(2)
C35 0.08(2) 0.07(2) 0.08(3) -0.018(19) -0.011(19) -0.020(19)
C36 0.08(3) 0.08(2) 0.09(3) -0.01(2) -0.01(2) -0.02(2)
C37 0.10(3) 0.09(3) 0.09(3) 0.00(2) -0.01(2) -0.02(2)
C38 0.09(3) 0.09(3) 0.09(3) -0.01(2) -0.01(2) -0.03(2)
C39 0.09(3) 0.09(3) 0.09(3) -0.02(2) -0.01(2) -0.02(2)
C40 0.08(2) 0.08(2) 0.08(2) -0.013(19) -0.009(18) -0.02(2)
C41 0.09(3) 0.09(3) 0.09(3) -0.01(2) -0.01(2) -0.02(2)
C42 0.09(3) 0.10(3) 0.09(3) -0.01(2) -0.01(3) -0.02(2)
C43 0.09(3) 0.09(3) 0.09(3) -0.01(2) -0.01(2) -0.02(2)
C44 0.10(3) 0.09(3) 0.09(3) -0.01(2) 0.00(2) -0.02(2)
C45 0.09(3) 0.09(3) 0.09(3) -0.01(2) -0.01(2) -0.02(2)
C46 0.08(3) 0.08(2) 0.08(3) -0.02(2) -0.01(2) -0.02(2)
C47 0.08(2) 0.08(2) 0.08(3) -0.020(19) -0.01(2) -0.02(2)
C48 0.09(3) 0.09(3) 0.09(3) -0.01(2) -0.01(2) -0.02(2)
C49 0.10(3) 0.10(3) 0.09(3) -0.02(2) -0.01(2) -0.03(2)
C50 0.09(3) 0.09(3) 0.10(3) -0.01(2) 0.00(2) -0.03(2)
C51 0.10(3) 0.09(3) 0.10(3) -0.01(2) -0.01(2) -0.02(2)
C52 0.08(3) 0.08(2) 0.09(3) -0.02(2) -0.01(2) -0.02(2)
C53 0.08(2) 0.07(2) 0.07(2) -0.020(17) -0.011(17) -0.019(18)
C54 0.07(2) 0.065(19) 0.07(2) -0.015(16) -0.006(17) -0.024(17)
C55 0.07(2) 0.07(2) 0.07(2) -0.009(17) -0.004(17) -0.023(18)
C56 0.08(3) 0.08(2) 0.08(3) -0.008(19) 0.00(2) -0.02(2)
C57 0.09(3) 0.09(3) 0.10(3) -0.01(2) 0.00(2) -0.02(2)
C58 0.09(3) 0.08(3) 0.09(3) -0.01(2) 0.00(2) -0.02(2)
C59 0.09(3) 0.08(2) 0.09(3) -0.01(2) -0.01(2) -0.02(2)
C60 0.07(2) 0.07(2) 0.08(2) -0.011(19) -0.004(19) -0.020(19)
C61 0.07(2) 0.060(19) 0.07(2) -0.013(16) -0.007(17) -0.025(17)
C62 0.07(2) 0.06(2) 0.07(2) -0.008(17) -0.01(2) -0.021(19)
C63 0.08(2) 0.07(2) 0.09(3) -0.007(19) -0.01(2) -0.019(19)
C64 0.08(3) 0.07(2) 0.07(3) -0.006(18) -0.015(19) -0.02(2)
C65 0.08(3) 0.08(2) 0.08(2) -0.009(19) -0.01(2) -0.01(2)
C66 0.07(2) 0.06(2) 0.07(2) -0.013(17) -0.007(19) -0.022(18)
C67 0.08(3) 0.08(2) 0.08(3) -0.011(19) -0.01(2) -0.03(2)
C68 0.10(3) 0.10(3) 0.10(3) 0.00(2) -0.01(2) -0.03(2)
C69 0.11(4) 0.11(3) 0.10(3) 0.01(3) -0.01(3) -0.03(3)
C70 0.09(3) 0.10(3) 0.09(3) 0.00(2) -0.01(2) -0.03(3)
C71 0.10(3) 0.10(3) 0.10(3) 0.00(3) 0.00(3) -0.03(3)
C72 0.09(3) 0.09(3) 0.09(3) 0.00(2) 0.00(2) -0.03(2)
C73 0.08(3) 0.07(2) 0.08(2) -0.013(18) -0.006(18) -0.02(2)
C74 0.08(3) 0.07(2) 0.08(2) -0.013(18) -0.004(19) -0.02(2)
C75 0.08(3) 0.08(2) 0.09(3) -0.02(2) 0.00(2) -0.02(2)
C76 0.08(3) 0.08(2) 0.09(3) -0.02(2) 0.00(2) -0.02(2)
C77 0.09(3) 0.08(3) 0.09(3) -0.02(2) 0.00(2) -0.02(2)
C78 0.08(2) 0.07(2) 0.08(2) -0.018(19) 0.00(2) -0.02(2)
C79 0.058(19) 0.056(18) 0.07(2) -0.013(15) -0.005(15) -0.021(16)
C80 0.07(2) 0.062(19) 0.07(2) -0.009(16) -0.005(16) -0.024(18)
C81 0.07(2) 0.065(19) 0.06(2) -0.008(16) -0.002(16) -0.019(18)
C82 0.06(2) 0.061(19) 0.060(19) -0.010(15) -0.010(15) -0.022(17)
C83 0.06(2) 0.06(2) 0.056(19) -0.009(15) -0.006(15) -0.020(18)
C84 0.06(2) 0.06(2) 0.059(19) -0.008(15) -0.005(15) -0.021(18)
C85 0.06(2) 0.061(19) 0.06(2) -0.006(15) -0.008(16) -0.018(18)
C86 0.06(2) 0.053(19) 0.055(18) -0.012(14) -0.004(15) -0.022(17)
C87 0.061(19) 0.058(19) 0.061(19) -0.007(15) -0.008(15) -0.021(17)
C88 0.06(2) 0.055(19) 0.07(2) -0.009(15) -0.003(16) -0.021(17)
C89 0.07(2) 0.06(2) 0.08(2) -0.007(17) -0.004(17) -0.021(18)
C90 0.06(2) 0.057(18) 0.08(2) -0.009(16) -0.005(17) -0.022(17)
C91 0.06(2) 0.06(2) 0.07(2) -0.009(16) -0.004(16) -0.023(17)
C92 0.07(2) 0.06(2) 0.07(2) -0.010(16) -0.005(16) -0.023(18)
C93 0.07(2) 0.07(2) 0.07(2) -0.009(17) -0.007(17) -0.022(19)
C94 0.08(3) 0.08(2) 0.08(3) 0.00(2) -0.01(2) -0.02(2)
C95 0.09(3) 0.09(3) 0.09(3) 0.00(2) -0.01(2) -0.02(2)
C96 0.08(3) 0.08(3) 0.09(3) 0.00(2) -0.01(2) -0.01(2)
C97 0.09(3) 0.08(3) 0.09(3) -0.01(2) -0.01(2) -0.02(2)
C98 0.08(2) 0.07(2) 0.08(2) -0.004(19) -0.010(19) -0.02(2)
C99 0.07(2) 0.062(19) 0.07(2) -0.011(16) -0.007(17) -0.022(17)
C100 0.08(2) 0.07(2) 0.07(2) -0.009(17) -0.007(18) -0.022(18)
C101 0.08(2) 0.07(2) 0.08(3) -0.01(2) -0.01(2) -0.018(19)
C102 0.08(2) 0.08(2) 0.07(3) -0.012(19) -0.013(19) -0.01(2)
C103 0.08(2) 0.08(2) 0.07(2) -0.012(18) -0.008(18) -0.02(2)
C104 0.07(2) 0.06(2) 0.07(2) -0.010(18) -0.006(18) -0.019(18)
C105 0.07(2) 0.07(2) 0.07(2) -0.011(17) -0.009(18) -0.022(19)
C106 0.08(2) 0.08(2) 0.08(3) -0.01(2) 0.00(2) -0.02(2)
C107 0.09(3) 0.09(3) 0.09(3) -0.01(2) -0.01(2) -0.02(2)
C108 0.09(3) 0.08(3) 0.09(3) -0.01(2) 0.00(2) -0.01(2)
C109 0.09(3) 0.09(3) 0.09(3) -0.01(2) -0.01(2) -0.02(2)
C110 0.09(3) 0.08(2) 0.09(3) -0.01(2) -0.01(2) -0.02(2)
C111 0.07(2) 0.062(19) 0.07(2) -0.007(16) -0.006(17) -0.026(17)
C112 0.08(2) 0.07(2) 0.08(2) -0.011(18) -0.006(18) -0.024(19)
C113 0.08(2) 0.07(2) 0.09(3) -0.01(2) -0.01(2) -0.022(19)
C114 0.08(2) 0.08(2) 0.09(3) -0.01(2) -0.01(2) -0.03(2)
C115 0.09(2) 0.08(2) 0.09(3) -0.01(2) -0.01(2) -0.02(2)
C116 0.08(2) 0.07(2) 0.08(3) -0.011(18) -0.006(19) -0.023(19)
C117 0.07(2) 0.064(19) 0.07(2) -0.007(16) -0.005(16) -0.021(17)
N1 0.09(2) 0.09(2) 0.09(2) -0.027(17) -0.013(17) -0.023(18)
N2 0.09(2) 0.080(19) 0.08(2) -0.024(15) -0.012(16) -0.025(17)
N3 0.10(2) 0.10(2) 0.10(2) -0.029(19) -0.018(19) -0.02(2)
N4 0.09(2) 0.09(2) 0.09(2) -0.022(16) -0.013(16) -0.026(17)
N5 0.065(17) 0.057(15) 0.060(16) -0.006(12) -0.003(13) -0.023(14)
N6 0.065(17) 0.058(15) 0.070(17) -0.007(13) -0.006(13) -0.021(14)
C118 0.12(4) 0.11(5) 0.12(4) -0.02(3) -0.01(3) -0.02(4)
C119 0.12(4) 0.11(5) 0.12(4) -0.02(3) -0.01(3) -0.02(4)
Cl1 0.14(3) 0.135(12) 0.14(4) -0.02(3) -0.01(3) -0.028(18)
Cl1' 0.14(3) 0.135(12) 0.14(4) -0.02(3) -0.01(3) -0.028(18)
Cl2 0.15(2) 0.144(18) 0.143(17) -0.019(13) -0.001(15) -0.013(14)
Cl2' 0.15(2) 0.144(18) 0.143(17) -0.019(13) -0.001(15) -0.013(14)
C120 0.12(7) 0.11(6) 0.12(7) -0.02(5) -0.01(5) -0.03(6)
Cl3 0.18(2) 0.14(2) 0.15(2) -0.024(18) -0.008(19) -0.05(2)
Cl4 0.19(3) 0.17(3) 0.17(3) -0.01(2) -0.01(2) -0.06(2)
C121 0.08(6) 0.08(4) 0.08(3) -0.01(3) -0.01(3) -0.02(3)
C122 0.08(6) 0.08(4) 0.08(3) -0.01(3) -0.01(3) -0.02(3)
Cl5 0.085(15) 0.083(18) 0.083(9) -0.015(10) -0.008(8) -0.019(10)
Cl5' 0.085(15) 0.083(18) 0.083(9) -0.015(10) -0.008(8) -0.019(10)
Cl6 0.084(12) 0.085(10) 0.082(10) -0.013(8) -0.006(8) -0.018(8)
Cl6' 0.084(12) 0.085(10) 0.082(10) -0.013(8) -0.006(8) -0.018(8)
Cl7 0.078(10) 0.076(9) 0.078(9) -0.015(7) -0.014(8) -0.023(9)
Cl7' 0.078(10) 0.076(9) 0.078(9) -0.015(7) -0.014(8) -0.023(9)
Cl8' 0.079(8) 0.087(11) 0.088(13) -0.011(7) -0.008(9) -0.019(8)
Cl8 0.079(8) 0.087(11) 0.088(13) -0.011(7) -0.008(9) -0.019(8)
Cl9 0.096(13) 0.081(11) 0.081(12) -0.013(9) 0.001(10) -0.033(10)
Cl10 0.125(17) 0.113(16) 0.109(16) -0.008(13) -0.008(13) -0.026(14)
Cl11 0.23(4) 0.23(4) 0.23(4) -0.03(3) -0.02(3) -0.06(3)
Cl12 0.23(4) 0.23(4) 0.23(4) -0.03(3) -0.02(3) -0.06(3)

loop_
_atom_type_symbol
_atom_type_description
_atom_type_scat_dispersion_real
_atom_type_scat_dispersion_imag
_atom_type_scat_source
C C 0.0033 0.0016 'International Tables Vol C Tables 4.2.6.8 and 6.1.1.4'
H H 0.0000 0.0000 'International Tables Vol C Tables 4.2.6.8 and 6.1.1.4'
N N 0.0061 0.0033 'International Tables Vol C Tables 4.2.6.8 and 6.1.1.4'
P P 0.1023 0.0942 'International Tables Vol C Tables 4.2.6.8 and 6.1.1.4'
Cl Cl 0.1484 0.1585 'International Tables Vol C Tables 4.2.6.8 and 6.1.1.4'
Au Au -2.0133 8.8022 'International Tables Vol C Tables 4.2.6.8 and 6.1.1.4'

loop_
_geom_angle_atom_site_label_1
_geom_angle_atom_site_label_2
_geom_angle_atom_site_label_3
_geom_angle
_geom_angle_site_symmetry_3
C1 Au1 P1 175.0(10) .
C1 Au1 Au2 91.8(9) .
P1 Au1 Au2 92.2(2) .
C15 Au2 P2 173.5(11) .
C15 Au2 Au1 99.5(11) .
P2 Au2 Au1 85.9(2) .
C14 Au3 P3 176.9(10) .
C14 Au3 Au4 101.7(10) .
P3 Au3 Au4 81.5(2) .
C28 Au4 P4 172.5(9) .
C28 Au4 Au3 92.5(9) .
P4 Au4 Au3 90.6(2) .
C79 Au5 P5 173.6(9) .
C79 Au5 Au6 106.8(8) .
P5 Au5 Au6 79.3(2) .
C81 Au6 P6 176.6(8) .
C81 Au6 Au5 91.7(9) .
P6 Au6 Au5 90.3(2) .
C35 P1 C29 103.7(15) .
C35 P1 C53 106.1(15) .
C29 P1 C53 104.6(14) .
C35 P1 Au1 114.6(12) .
C29 P1 Au1 113.6(10) .
C53 P1 Au1 113.3(9) .
C47 P2 C53 102.6(14) .
C47 P2 C46 108.7(17) .
C53 P2 C46 104.3(15) .
C47 P2 Au2 115.6(12) .
C53 P2 Au2 114.3(10) .
C46 P2 Au2 110.5(11) .
C55 P3 C54 104.8(14) .
C55 P3 C61 107.8(15) .
C54 P3 C61 104.4(13) .
C55 P3 Au3 113.6(11) .
C54 P3 Au3 112.5(10) .
C61 P3 Au3 112.9(10) .
C54 P4 C73 106.0(15) .
C54 P4 C67 103.7(15) .
C73 P4 C67 105.2(15) .
C54 P4 Au4 112.4(9) .
C73 P4 Au4 118.2(12) .
C67 P4 Au4 110.2(11) .
C93 P5 C99 108.5(14) .
C93 P5 C117 99.5(14) .
C99 P5 C117 107.3(14) .
C93 P5 Au5 113.2(11) .
C99 P5 Au5 114.1(10) .
C117 P5 Au5 113.1(9) .
C105 P6 C111 104.7(14) .
C105 P6 C117 104.4(14) .
C111 P6 C117 107.2(14) .
C105 P6 Au6 111.4(10) .
C111 P6 Au6 113.7(11) .
C117 P6 Au6 114.5(9) .
C2 C1 Au1 176(3) .
C1 C2 C3 174(4) .
C7 C3 C4 120(3) .
C7 C3 C2 121(3) .
C4 C3 C2 120(3) .
N1 C4 C3 120(3) .
N1 C4 H4 119.8 .
C3 C4 H4 119.8 .
Cl8 C123 Cl7 112.0(9) .
Cl8 C123 H12E 109.2 .
Cl7 C123 H12E 109.2 .
Cl8 C123 H12F 109.2 .
Cl7 C123 H12F 109.2 .
H12E C123 H12F 107.9 .
Cl7' C124 Cl8' 112.4(9) .
Cl7' C124 H12G 109.1 .
Cl8' C124 H12G 109.1 .
Cl7' C124 H12H 109.1 .
Cl8' C124 H12H 109.1 .
H12G C124 H12H 107.9 .
C6 C5 N1 120(3) .
C6 C5 C8 125(3) .
N1 C5 C8 115(3) .
Cl9 C125 Cl10 112.2(9) .
Cl9 C125 H12I 109.2 .
Cl10 C125 H12I 109.2 .
Cl9 C125 H12J 109.2 .
Cl10 C125 H12J 109.2 .
H12I C125 H12J 107.9 .
C5 C6 C7 120(3) .
C5 C6 H6 120.0 .
C7 C6 H6 120.0 .
Cl12 C126 Cl11 96.6(7) .
Cl12 C126 H12K 112.4 .
Cl11 C126 H12K 112.4 .
Cl12 C126 H12L 112.4 .
Cl11 C126 H12L 112.4 .
H12K C126 H12L 110.0 .
C3 C7 C6 120(3) .
C3 C7 H7 119.9 .
C6 C7 H7 119.9 .
N2 C8 C9 120(3) .
N2 C8 C5 114(3) .
C9 C8 C5 125(3) .
C8 C9 C10 120(3) .
C8 C9 H9 120.0 .
C10 C9 H9 120.0 .
C11 C10 C9 120(3) .
C11 C10 H10 120.2 .
C9 C10 H10 120.2 .
C12 C11 C10 120(3) .
C12 C11 C13 121(3) .
C10 C11 C13 118(3) .
C11 C12 N2 120(3) .
C11 C12 H12 119.8 .
N2 C12 H12 119.8 .
C14 C13 C11 175(4) .
C13 C14 Au3 168(3) .
C16 C15 Au2 179(4) .
C15 C16 C17 178(4) .
C21 C17 C18 119(3) .
C21 C17 C16 117(4) .
C18 C17 C16 124(4) .
C17 C18 C19 120(4) .
C17 C18 H18 120.1 .
C19 C18 H18 120.1 .
C20 C19 C18 120(3) .
C20 C19 H19 119.8 .
C18 C19 H19 119.8 .
C19 C20 N3 120(3) .
C19 C20 C22 124(4) .
N3 C20 C22 115(4) .
C17 C21 N3 121(3) .
C17 C21 H21 119.6 .
N3 C21 H21 119.6 .
N4 C22 C23 120(3) .
N4 C22 C20 116(3) .
C23 C22 C20 124(4) .
C22 C23 C24 120(3) .
C22 C23 H23 120.1 .
C24 C23 H23 120.1 .
C25 C24 C23 120(3) .
C25 C24 H24 120.0 .
C23 C24 H24 120.0 .
C26 C25 C24 120(3) .
C26 C25 C27 118(3) .
C24 C25 C27 122(3) .
C25 C26 N4 120(3) .
C25 C26 H26 120.0 .
N4 C26 H26 120.0 .
C28 C27 C25 176(4) .
C27 C28 Au4 175(3) .
C30 C29 C34 120(3) .
C30 C29 P1 122(3) .
C34 C29 P1 118(3) .
C29 C30 C31 120(3) .
C29 C30 H30 120.0 .
C31 C30 H30 120.0 .
C32 C31 C30 120(3) .
C32 C31 H31 119.9 .
C30 C31 H31 119.9 .
C31 C32 C33 120(3) .
C31 C32 H32 120.2 .
C33 C32 H32 120.2 .
C34 C33 C32 120(3) .
C34 C33 H33 119.8 .
C32 C33 H33 119.8 .
C33 C34 C29 120(3) .
C33 C34 H34 120.0 .
C29 C34 H34 120.0 .
C36 C35 C40 120(3) .
C36 C35 P1 118(3) .
C40 C35 P1 122(3) .
C35 C36 C37 120(3) .
C35 C36 H36 120.0 .
C37 C36 H36 120.0 .
C38 C37 C36 120(4) .
C38 C37 H37 120.2 .
C36 C37 H37 120.2 .
C37 C38 C39 120(4) .
C37 C38 H38 119.8 .
C39 C38 H38 119.8 .
C38 C39 C40 120(3) .
C38 C39 H39 120.1 .
C40 C39 H39 120.1 .
C35 C40 C39 120(3) .
C35 C40 H40 120.0 .
C39 C40 H40 120.0 .
C46 C41 C42 121(4) .
C46 C41 H41 119.6 .
C42 C41 H41 119.6 .
C43 C42 C41 120(4) .
C43 C42 H42 120.1 .
C41 C42 H42 120.1 .
C42 C43 C44 119(4) .
C42 C43 H43 120.4 .
C44 C43 H43 120.4 .
C43 C44 C45 121(4) .
C43 C44 H44 119.5 .
C45 C44 H44 119.5 .
C46 C45 C44 120(4) .
C46 C45 H45 120.1 .
C44 C45 H45 120.1 .
C41 C46 C45 119(3) .
C41 C46 P2 121(3) .
C45 C46 P2 119(3) .
C52 C47 C48 120(3) .
C52 C47 P2 120(3) .
C48 C47 P2 121(3) .
C47 C48 C49 120(3) .
C47 C48 H48 120.0 .
C49 C48 H48 120.0 .
C50 C49 C48 120(4) .
C50 C49 H49 120.1 .
C48 C49 H49 120.1 .
C49 C50 C51 119(3) .
C49 C50 H50 120.3 .
C51 C50 H50 120.3 .
C50 C51 C52 120(4) .
C50 C51 H51 120.2 .
C52 C51 H51 120.2 .
C47 C52 C51 120(3) .
C47 C52 H52 119.9 .
C51 C52 H52 119.9 .
P1 C53 P2 113.6(15) .
P1 C53 H53A 108.8 .
P2 C53 H53A 108.8 .
P1 C53 H53B 108.8 .
P2 C53 H53B 108.8 .
H53A C53 H53B 107.7 .
P4 C54 P3 114.7(15) .
P4 C54 H54A 108.6 .
P3 C54 H54A 108.6 .
P4 C54 H54B 108.6 .
P3 C54 H54B 108.6 .
H54A C54 H54B 107.6 .
C60 C55 C56 120(3) .
C60 C55 P3 121(3) .
C56 C55 P3 119(3) .
C55 C56 C57 120(3) .
C55 C56 H56 120.1 .
C57 C56 H56 120.1 .
C58 C57 C56 120(4) .
C58 C57 H57 120.0 .
C56 C57 H57 120.0 .
C57 C58 C59 120(4) .
C57 C58 H58 120.0 .
C59 C58 H58 120.0 .
C60 C59 C58 120(3) .
C60 C59 H59 120.1 .
C58 C59 H59 120.1 .
C59 C60 C55 120(3) .
C59 C60 H60 119.9 .
C55 C60 H60 119.9 .
C66 C61 C62 120(3) .
C66 C61 P3 122(3) .
C62 C61 P3 118(3) .
C61 C62 C63 120(3) .
C61 C62 H62 120.1 .
C63 C62 H62 120.1 .
C64 C63 C62 120(3) .
C64 C63 H63 120.0 .
C62 C63 H63 120.0 .
C65 C64 C63 120(3) .
C65 C64 H64 119.9 .
C63 C64 H64 119.9 .
C64 C65 C66 120(3) .
C64 C65 H65 120.0 .
C66 C65 H65 120.0 .
C65 C66 C61 120(3) .
C65 C66 H66 120.0 .
C61 C66 H66 120.0 .
C72 C67 C68 113(3) .
C72 C67 P4 132(3) .
C68 C67 P4 115(3) .
C69 C68 C67 121(3) .
C69 C68 H68 119.3 .
C67 C68 H68 119.3 .
C70 C69 C68 118(4) .
C70 C69 H69 120.8 .
C68 C69 H69 120.8 .
C71 C70 C69 120(4) .
C71 C70 H70 119.8 .
C69 C70 H70 119.8 .
C72 C71 C70 122(4) .
C72 C71 H71 119.0 .
C70 C71 H71 119.0 .
C67 C72 C71 124(4) .
C67 C72 H72 117.9 .
C71 C72 H72 117.9 .
C74 C73 C78 120(3) .
C74 C73 P4 119(3) .
C78 C73 P4 121(3) .
C75 C74 C73 120(3) .
C75 C74 H74 120.1 .
C73 C74 H74 120.1 .
C74 C75 C76 120(3) .
C74 C75 H75 120.0 .
C76 C75 H75 120.0 .
C77 C76 C75 120(3) .
C77 C76 H76 119.9 .
C75 C76 H76 119.9 .
C76 C77 C78 120(3) .
C76 C77 H77 120.2 .
C78 C77 H77 120.2 .
C73 C78 C77 120(3) .
C73 C78 H78 120.0 .
C77 C78 H78 120.0 .
C80 C79 Au5 174(3) .
C79 C80 C91 173(3) .
C82 C81 Au6 168(3) .
C81 C82 C83 170(3) .
C84 C83 C85 120(3) .
C84 C83 C82 117(3) .
C85 C83 C82 123(3) .
N5 C84 C83 120(3) .
N5 C84 H84 119.9 .
C83 C84 H84 119.9 .
C87 C85 C83 119(3) .
C87 C85 H85 120.3 .
C83 C85 H85 120.3 .
N5 C86 C87 121(2) .
N5 C86 C88 113(3) 2_557
C87 C86 C88 126(3) 2_557
C85 C87 C86 120(3) .
C85 C87 H87 119.9 .
C86 C87 H87 119.9 .
N6 C88 C89 120(3) .
N6 C88 C86 115(3) 2_557
C89 C88 C86 124(3) 2_557
C88 C89 C90 120(3) .
C88 C89 H89 119.8 .
C90 C89 H89 119.8 .
C91 C90 C89 119(3) .
C91 C90 H90 120.4 .
C89 C90 H90 120.4 .
C92 C91 C90 120(3) .
C92 C91 C80 122(3) .
C90 C91 C80 118(3) .
N6 C92 C91 121(3) .
N6 C92 H92 119.7 .
C91 C92 H92 119.7 .
C98 C93 C94 119(3) .
C98 C93 P5 123(3) .
C94 C93 P5 118(2) .
C95 C94 C93 120(3) .
C95 C94 H94 120.1 .
C93 C94 H94 120.1 .
C94 C95 C96 120(3) .
C94 C95 H95 119.8 .
C96 C95 H95 119.8 .
C97 C96 C95 120(4) .
C97 C96 H96 120.2 .
C95 C96 H96 120.2 .
C96 C97 C98 120(3) .
C96 C97 H97 120.1 .
C98 C97 H97 120.1 .
C93 C98 C97 120(3) .
C93 C98 H98 119.8 .
C97 C98 H98 119.8 .
C104 C99 C100 119(3) .
C104 C99 P5 119(2) .
C100 C99 P5 122(2) .
C99 C100 C101 120(3) .
C99 C100 H100 119.9 .
C101 C100 H100 119.9 .
C102 C101 C100 120(3) .
C102 C101 H101 120.0 .
C100 C101 H101 120.0 .
C101 C102 C103 120(3) .
C101 C102 H102 120.2 .
C103 C102 H102 120.2 .
C104 C103 C102 120(3) .
C104 C103 H103 120.0 .
C102 C103 H103 120.0 .
C99 C104 C103 120(3) .
C99 C104 H104 119.8 .
C103 C104 H104 119.8 .
C110 C105 C106 120(3) .
C110 C105 P6 124(3) .
C106 C105 P6 117(3) .
C105 C106 C107 120(3) .
C105 C106 H106 120.0 .
C107 C106 H106 120.0 .
C108 C107 C106 120(3) .
C108 C107 H107 120.1 .
C106 C107 H107 120.1 .
C107 C108 C109 120(3) .
C107 C108 H108 120.2 .
C109 C108 H108 120.2 .
C110 C109 C108 120(3) .
C110 C109 H109 120.1 .
C108 C109 H109 120.1 .
C105 C110 C109 120(3) .
C105 C110 H110 119.8 .
C109 C110 H110 119.8 .
C116 C111 C112 120(3) .
C116 C111 P6 120(2) .
C112 C111 P6 120(3) .
C113 C112 C111 119(3) .
C113 C112 H112 120.3 .
C111 C112 H112 120.3 .
C114 C113 C112 120(3) .
C114 C113 H113 120.0 .
C112 C113 H113 120.0 .
C113 C114 C115 121(3) .
C113 C114 H114 119.7 .
C115 C114 H114 119.7 .
C114 C115 C116 119(3) .
C114 C115 H115 120.4 .
C116 C115 H115 120.4 .
C115 C116 C111 120(3) .
C115 C116 H116 120.0 .
C111 C116 H116 120.0 .
P5 C117 P6 111.0(15) .
P5 C117 H11A 109.4 .
P6 C117 H11A 109.4 .
P5 C117 H11B 109.4 .
P6 C117 H11B 109.4 .
H11A C117 H11B 108.0 .
C4 N1 C5 120(3) .
C8 N2 C12 119(3) .
C20 N3 C21 120(3) .
C22 N4 C26 120(3) .
C86 N5 C84 119(2) .
C88 N6 C92 119(2) .
Cl2 C118 Cl1 111.7(10) .
Cl2 C118 H11C 109.3 .
Cl1 C118 H11C 109.3 .
Cl2 C118 H11D 109.3 .
Cl1 C118 H11D 109.3 .
H11C C118 H11D 107.9 .
Cl2' C119 Cl1' 111.7(10) .
Cl2' C119 H11E 109.3 .
Cl1' C119 H11E 109.3 .
Cl2' C119 H11F 109.3 .
Cl1' C119 H11F 109.3 .
H11E C119 H11F 107.9 .
Cl3 C120 Cl4 111.5(9) .
Cl3 C120 H12A 109.3 .
Cl4 C120 H12A 109.3 .
Cl3 C120 H12B 109.3 .
Cl4 C120 H12B 109.3 .
H12A C120 H12B 108.0 .
Cl5 C121 Cl6 111.8(9) .
Cl5 C121 H12C 109.3 .
Cl6 C121 H12C 109.3 .
Cl5 C121 H12D 109.3 .
Cl6 C121 H12D 109.3 .
H12C C121 H12D 107.9 .
Cl6' C122 Cl5' 112.0(9) .
Cl6' C122 H12M 109.2 .
Cl5' C122 H12M 109.2 .
Cl6' C122 H12N 109.2 .
Cl5' C122 H12N 109.2 .
H12M C122 H12N 107.9 .

loop_
_geom_bond_atom_site_label_1
_geom_bond_atom_site_label_2
_geom_bond_distance
_geom_bond_site_symmetry_2
Au1 C1 2.01(3) .
Au1 P1 2.274(7) .
Au1 Au2 3.0962(19) .
Au2 C15 1.95(3) .
Au2 P2 2.265(7) .
Au3 C14 1.97(3) .
Au3 P3 2.269(6) .
Au3 Au4 3.2660(18) .
Au4 C28 2.06(3) .
Au4 P4 2.274(7) .
Au5 C79 2.01(3) .
Au5 P5 2.285(6) .
Au5 Au6 3.2584(17) .
Au6 C81 1.99(3) .
Au6 P6 2.277(6) .
P1 C35 1.80(3) .
P1 C29 1.81(3) .
P1 C53 1.83(3) .
P2 C47 1.78(3) .
P2 C53 1.83(3) .
P2 C46 1.84(4) .
P3 C55 1.79(3) .
P3 C54 1.83(3) .
P3 C61 1.85(3) .
P4 C54 1.78(3) .
P4 C73 1.78(3) .
P4 C67 1.78(3) .
P5 C93 1.78(3) .
P5 C99 1.82(3) .
P5 C117 1.83(3) .
P6 C105 1.82(3) .
P6 C111 1.83(3) .
P6 C117 1.84(3) .
C1 C2 1.16(4) .
C2 C3 1.47(5) .
C3 C7 1.38(4) .
C3 C4 1.38(4) .
C4 N1 1.38(4) .
C4 H4 0.9300 .
C123 Cl8 1.717(11) .
C123 Cl7 1.719(10) .
C123 H12E 0.9700 .
C123 H12F 0.9700 .
C124 Cl7' 1.710(10) .
C124 Cl8' 1.718(10) .
C124 H12G 0.9700 .
C124 H12H 0.9700 .
C5 C6 1.38(4) .
C5 N1 1.38(4) .
C5 C8 1.40(4) .
C125 Cl9 1.714(10) .
C125 Cl10 1.716(10) .
C125 H12I 0.9700 .
C125 H12J 0.9700 .
C6 C7 1.38(4) .
C6 H6 0.9300 .
C126 Cl12 1.910(11) .
C126 Cl11 1.911(11) .
C126 H12K 0.9700 .
C126 H12L 0.9700 .
C7 H7 0.9300 .
C8 N2 1.38(4) .
C8 C9 1.38(4) .
C9 C10 1.38(4) .
C9 H9 0.9300 .
C10 C11 1.38(4) .
C10 H10 0.9300 .
C11 C12 1.38(4) .
C11 C13 1.46(4) .
C12 N2 1.38(4) .
C12 H12 0.9300 .
C13 C14 1.25(4) .
C15 C16 1.17(4) .
C16 C17 1.47(5) .
C17 C21 1.38(5) .
C17 C18 1.38(5) .
C18 C19 1.38(4) .
C18 H18 0.9300 .
C19 C20 1.38(4) .
C19 H19 0.9300 .
C20 N3 1.38(4) .
C20 C22 1.40(4) .
C21 N3 1.38(4) .
C21 H21 0.9300 .
C22 N4 1.38(4) .
C22 C23 1.38(4) .
C23 C24 1.38(4) .
C23 H23 0.9300 .
C24 C25 1.38(4) .
C24 H24 0.9300 .
C25 C26 1.38(4) .
C25 C27 1.41(4) .
C26 N4 1.38(4) .
C26 H26 0.9300 .
C27 C28 1.19(4) .
C29 C30 1.38(4) .
C29 C34 1.38(4) .
C30 C31 1.38(4) .
C30 H30 0.9300 .
C31 C32 1.38(4) .
C31 H31 0.9300 .
C32 C33 1.38(4) .
C32 H32 0.9300 .
C33 C34 1.38(4) .
C33 H33 0.9300 .
C34 H34 0.9300 .
C35 C36 1.38(4) .
C35 C40 1.38(4) .
C36 C37 1.38(4) .
C36 H36 0.9300 .
C37 C38 1.38(5) .
C37 H37 0.9300 .
C38 C39 1.38(4) .
C38 H38 0.9300 .
C39 C40 1.38(4) .
C39 H39 0.9300 .
C40 H40 0.9300 .
C41 C46 1.38(4) .
C41 C42 1.38(5) .
C41 H41 0.9300 .
C42 C43 1.38(4) .
C42 H42 0.9300 .
C43 C44 1.38(5) .
C43 H43 0.9300 .
C44 C45 1.38(5) .
C44 H44 0.9300 .
C45 C46 1.38(4) .
C45 H45 0.9300 .
C47 C52 1.38(4) .
C47 C48 1.38(4) .
C48 C49 1.38(4) .
C48 H48 0.9300 .
C49 C50 1.38(5) .
C49 H49 0.9300 .
C50 C51 1.38(5) .
C50 H50 0.9300 .
C51 C52 1.38(4) .
C51 H51 0.9300 .
C52 H52 0.9300 .
C53 H53A 0.9700 .
C53 H53B 0.9700 .
C54 H54A 0.9700 .
C54 H54B 0.9700 .
C55 C60 1.38(4) .
C55 C56 1.38(4) .
C56 C57 1.38(4) .
C56 H56 0.9300 .
C57 C58 1.38(4) .
C57 H57 0.9300 .
C58 C59 1.38(4) .
C58 H58 0.9300 .
C59 C60 1.38(4) .
C59 H59 0.9300 .
C60 H60 0.9300 .
C61 C66 1.38(4) .
C61 C62 1.38(4) .
C62 C63 1.39(4) .
C62 H62 0.9300 .
C63 C64 1.38(4) .
C63 H63 0.9300 .
C64 C65 1.38(4) .
C64 H64 0.9300 .
C65 C66 1.38(4) .
C65 H65 0.9300 .
C66 H66 0.9300 .
C67 C72 1.37(4) .
C67 C68 1.54(5) .
C68 C69 1.41(5) .
C68 H68 0.9300 .
C69 C70 1.38(5) .
C69 H69 0.9300 .
C70 C71 1.38(5) .
C70 H70 0.9300 .
C71 C72 1.37(4) .
C71 H71 0.9300 .
C72 H72 0.9300 .
C73 C74 1.38(4) .
C73 C78 1.38(4) .
C74 C75 1.38(4) .
C74 H74 0.9300 .
C75 C76 1.38(4) .
C75 H75 0.9300 .
C76 C77 1.38(4) .
C76 H76 0.9300 .
C77 C78 1.38(4) .
C77 H77 0.9300 .
C78 H78 0.9300 .
C79 C80 1.18(3) .
C80 C91 1.46(4) .
C81 C82 1.24(3) .
C82 C83 1.42(4) .
C83 C84 1.38(4) .
C83 C85 1.38(4) .
C84 N5 1.38(3) .
C84 H84 0.9300 .
C85 C87 1.38(3) .
C85 H85 0.9300 .
C86 N5 1.38(3) .
C86 C87 1.38(4) .
C86 C88 1.43(3) 2_557
C87 H87 0.9300 .
C88 N6 1.38(3) .
C88 C89 1.38(4) .
C88 C86 1.43(3) 2_557
C89 C90 1.38(3) .
C89 H89 0.9300 .
C90 C91 1.38(4) .
C90 H90 0.9300 .
C91 C92 1.38(4) .
C92 N6 1.38(3) .
C92 H92 0.9300 .
C93 C98 1.38(4) .
C93 C94 1.38(4) .
C94 C95 1.38(4) .
C94 H94 0.9300 .
C95 C96 1.38(4) .
C95 H95 0.9300 .
C96 C97 1.38(4) .
C96 H96 0.9300 .
C97 C98 1.38(4) .
C97 H97 0.9300 .
C98 H98 0.9300 .
C99 C104 1.38(4) .
C99 C100 1.38(4) .
C100 C101 1.38(4) .
C100 H100 0.9300 .
C101 C102 1.38(4) .
C101 H101 0.9300 .
C102 C103 1.38(4) .
C102 H102 0.9300 .
C103 C104 1.38(4) .
C103 H103 0.9300 .
C104 H104 0.9300 .
C105 C110 1.38(4) .
C105 C106 1.38(4) .
C106 C107 1.39(4) .
C106 H106 0.9300 .
C107 C108 1.38(4) .
C107 H107 0.9300 .
C108 C109 1.38(4) .
C108 H108 0.9300 .
C109 C110 1.38(4) .
C109 H109 0.9300 .
C110 H110 0.9300 .
C111 C116 1.38(4) .
C111 C112 1.38(4) .
C112 C113 1.38(4) .
C112 H112 0.9300 .
C113 C114 1.38(4) .
C113 H113 0.9300 .
C114 C115 1.38(4) .
C114 H114 0.9300 .
C115 C116 1.38(4) .
C115 H115 0.9300 .
C116 H116 0.9300 .
C117 H11A 0.9700 .
C117 H11B 0.9700 .
C118 Cl2 1.720(11) .
C118 Cl1 1.723(11) .
C118 H11C 0.9700 .
C118 H11D 0.9700 .
C119 Cl2' 1.721(11) .
C119 Cl1' 1.722(11) .
C119 H11E 0.9700 .
C119 H11F 0.9700 .
C120 Cl3 1.720(10) .
C120 Cl4 1.727(11) .
C120 H12A 0.9700 .
C120 H12B 0.9700 .
C121 Cl5 1.718(10) .
C121 Cl6 1.721(10) .
C121 H12C 0.9700 .
C121 H12D 0.9700 .
C122 Cl6' 1.718(10) .
C122 Cl5' 1.719(10) .
C122 H12M 0.9700 .
C122 H12N 0.9700 .
